data_7205258
loop_
_publ_author_name
'Chen, Yang'
'Yang, Zhou'
'Guo, Cheng-Xin'
'Ni, Chun-Yan'
'Li, Hong-Xi'
'Ren, Zhi-Gang'
'Lang, Jian-Ping'

_publ_section_title
;
 Using alcohols as alkylation reagents for 4-cyanopyridinium and
 N,N&#x2032;-dialkyl-4,4&#x2032;-bipyridinium and their one-dimensional
 iodoplumbates
;
_journal_issue 1
_journal_name_full CrystEngComm
_journal_page_first 243
_journal_paper_doi 10.1039/c0ce00309c
_journal_volume 13
_journal_year 2011
_chemical_formula_moiety 'I9 Pb3, C14 H18 N2, C7 H9 N'
_chemical_formula_sum 'C21 H27 I9 N3 Pb3'
_chemical_formula_weight 2085.16
_chemical_name_systematic
;
?
;
_space_group_IT_number 14
_symmetry_cell_setting monoclinic
_symmetry_space_group_name_Hall '-P 2ybc'
_symmetry_space_group_name_H-M 'P 1 21/c 1'
_atom_sites_solution_hydrogens geom
_atom_sites_solution_primary direct
_atom_sites_solution_secondary difmap
_cell_angle_alpha 90.00
_cell_angle_beta 90.44(3)
_cell_angle_gamma 90.00
_cell_formula_units_Z 4
_cell_length_a 12.026(2)
_cell_length_b 14.039(3)
_cell_length_c 24.770(5)
_cell_measurement_reflns_used 11960
_cell_measurement_temperature 223(2)
_cell_measurement_theta_max 27.6021
_cell_measurement_theta_min 3.0163
_cell_volume 4181.9(14)
_computing_cell_refinement 'CrystalClear, Ver. 1.30 (Rigaku/MSC, 2001)'
_computing_data_collection 'CrystalClear, Ver. 1.30 (Rigaku/MSC, 2001)'
_computing_data_reduction 'CrystalStructure, Ver. 3.60 (Rigaku/MSC, 2004)'
_computing_molecular_graphics 'ORTEPII (Johnson, 1976)'
_computing_publication_material SHELXL97
_computing_structure_refinement 'SHELXL-97 (Sheldrick, 1997)'
_computing_structure_solution 'SHELXS-97 (Sheldrick, 1990)'
_diffrn_ambient_temperature 223(2)
_diffrn_measured_fraction_theta_full 0.972
_diffrn_measured_fraction_theta_max 0.972
_diffrn_measurement_device_type 'Rigaku MercuryCCD area detector'
_diffrn_measurement_method \w
_diffrn_radiation_monochromator graphite
_diffrn_radiation_source 'fine-focus sealed tube'
_diffrn_radiation_type MoK\a
_diffrn_radiation_wavelength 0.71073
_diffrn_reflns_av_R_equivalents 0.0503
_diffrn_reflns_av_sigmaI/netI 0.0769
_diffrn_reflns_limit_h_max 14
_diffrn_reflns_limit_h_min -14
_diffrn_reflns_limit_k_max 16
_diffrn_reflns_limit_k_min -18
_diffrn_reflns_limit_l_max 16
_diffrn_reflns_limit_l_min -32
_diffrn_reflns_number 19117
_diffrn_reflns_theta_full 27.48
_diffrn_reflns_theta_max 27.48
_diffrn_reflns_theta_min 3.02
_diffrn_standards_decay_% 0
_diffrn_standards_interval_count 0
_diffrn_standards_interval_time 0
_diffrn_standards_number 0
_exptl_absorpt_coefficient_mu 18.708
_exptl_absorpt_correction_T_max 0.1657
_exptl_absorpt_correction_T_min 0.1431
_exptl_absorpt_correction_type multi-scan
_exptl_absorpt_process_details 'Jacobson, R. (1998) Private communication to Rigaku Company, Tokyo, Japan.'
_exptl_crystal_colour red
_exptl_crystal_density_diffrn 3.312
_exptl_crystal_density_method 'not measured'
_exptl_crystal_description Block
_exptl_crystal_F_000 3588
_exptl_crystal_size_max 0.17
_exptl_crystal_size_mid 0.15
_exptl_crystal_size_min 0.15
_refine_diff_density_max 1.444
_refine_diff_density_min -1.771
_refine_diff_density_rms 0.246
_refine_ls_extinction_coef 0.000128(18)
_refine_ls_extinction_expression Fc^*^=kFc[1+0.001xFc^2^\l^3^/sin(2\q)]^-1/4^
_refine_ls_extinction_method SHELXL
_refine_ls_goodness_of_fit_ref 1.097
_refine_ls_hydrogen_treatment constr
_refine_ls_matrix_type full
_refine_ls_number_parameters 326
_refine_ls_number_reflns 9316
_refine_ls_number_restraints 206
_refine_ls_restrained_S_all 1.088
_refine_ls_R_factor_all 0.1164
_refine_ls_R_factor_gt 0.0785
_refine_ls_shift/su_max 0.001
_refine_ls_shift/su_mean 0.000
_refine_ls_structure_factor_coef Fsqd
_refine_ls_weighting_details 'calc w=1/[\s^2^(Fo^2^)+(0.0462P)^2^+25.5108P] where P=(Fo^2^+2Fc^2^)/3'
_refine_ls_weighting_scheme calc
_refine_ls_wR_factor_gt 0.1435
_refine_ls_wR_factor_ref 0.1622
_reflns_number_gt 6458
_reflns_number_total 9316
_reflns_threshold_expression >2sigma(I)
_cod_data_source_file C0CE00309C.TXT
_cod_data_source_block 6
_cod_depositor_comments
;
The following automatic conversions were performed:
'_symmetry_cell_setting' value 'Monoclinic' changed to 'monoclinic'
according to '/home/saulius/struct/CIF-dictionaries/cif_core.dic'
dictionary named 'cif_core.dic' version 2.4.1 from 2010-06-29.

Automatic conversion script
Id: cif_fix_enum 1555 2011-01-17 13:19:09Z saulius 
;
_cod_original_sg_symbol_H-M 'P 21/c'
_cod_database_code 7205258

loop_
_symmetry_equiv_pos_as_xyz
'x, y, z'
'-x, y+1/2, -z+1/2'
'-x, -y, -z'
'x, -y-1/2, z-1/2'

loop_
_atom_site_label
_atom_site_type_symbol
_atom_site_fract_x
_atom_site_fract_y
_atom_site_fract_z
_atom_site_U_iso_or_equiv
_atom_site_adp_type
_atom_site_occupancy
_atom_site_symmetry_multiplicity
_atom_site_calc_flag
_atom_site_refinement_flags
_atom_site_disorder_assembly
_atom_site_disorder_group
Pb1 Pb 0.66879(5) 0.99913(5) 0.05618(2) 0.04446(17) Uani 1 1 d . . .
Pb2 Pb 0.33942(6) 0.84203(6) 0.11912(3) 0.0618(2) Uani 1 1 d . . .
Pb3 Pb 1.00489(5) 0.82585(5) 0.00086(3) 0.0527(2) Uani 1 1 d . . .
I1 I 0.88656(12) 0.66385(11) -0.05465(7) 0.0896(5) Uani 1 1 d . . .
I2 I 0.45947(13) 0.66680(12) 0.15693(8) 0.1079(6) Uani 1 1 d . . .
I3 I 0.22331(14) 0.87719(16) 0.22416(6) 0.1129(7) Uani 1 1 d . . .
I4 I 0.83779(9) 0.84509(9) 0.10524(5) 0.0578(3) Uani 1 1 d . . .
I5 I 0.49869(9) 0.84479(8) -0.00161(4) 0.0504(3) Uani 1 1 d . . .
I6 I 0.83181(8) 0.99372(8) -0.05071(4) 0.0469(3) Uani 1 1 d . . .
I7 I 0.81241(10) 1.17644(9) 0.09547(5) 0.0607(3) Uani 1 1 d . . .
I8 I 0.52985(10) 0.99120(10) 0.16293(5) 0.0645(4) Uani 1 1 d . . .
I9 I 0.14862(10) 0.69439(10) 0.07447(6) 0.0752(4) Uani 1 1 d . . .
N1 N 1.1007(14) 0.9074(17) -0.2455(8) 0.097(5) Uani 1 1 d U . .
N2 N 0.5684(12) 0.7412(12) -0.1843(7) 0.068(4) Uani 1 1 d U . .
N3 N 0.2363(13) 0.0246(12) 0.4411(8) 0.080(4) Uani 1 1 d U . .
C1 C 1.057(2) 0.8349(19) -0.2743(11) 0.117(8) Uani 1 1 d U . .
H1A H 1.0978 0.8084 -0.3028 0.141 Uiso 1 1 calc R . .
C2 C 0.9555(18) 0.7997(17) -0.2629(10) 0.103(7) Uani 1 1 d U . .
H2A H 0.9271 0.7487 -0.2833 0.123 Uiso 1 1 calc R . .
C3 C 0.8940(14) 0.8364(13) -0.2227(7) 0.057(4) Uani 1 1 d U . .
C4 C 0.9401(15) 0.9110(16) -0.1939(7) 0.076(5) Uani 1 1 d U . .
H4A H 0.9000 0.9399 -0.1658 0.091 Uiso 1 1 calc R . .
C5 C 1.0434(16) 0.9422(19) -0.2062(7) 0.086(6) Uani 1 1 d U . .
H5A H 1.0748 0.9913 -0.1853 0.103 Uiso 1 1 calc R . .
C6 C 0.6295(15) 0.7822(14) -0.1467(8) 0.070(5) Uani 1 1 d U . .
H6A H 0.6007 0.7916 -0.1119 0.084 Uiso 1 1 calc R . .
C7 C 0.7366(14) 0.8115(12) -0.1586(6) 0.059(4) Uani 1 1 d U . .
H7A H 0.7812 0.8373 -0.1309 0.071 Uiso 1 1 calc R . .
C8 C 0.7799(13) 0.8037(13) -0.2102(7) 0.053(4) Uani 1 1 d U . .
C9 C 0.7109(18) 0.7609(17) -0.2470(8) 0.092(6) Uani 1 1 d U . .
H9A H 0.7352 0.7529 -0.2827 0.110 Uiso 1 1 calc R . .
C10 C 0.6038(18) 0.7282(17) -0.2327(8) 0.092(6) Uani 1 1 d U . .
H10A H 0.5586 0.6973 -0.2584 0.110 Uiso 1 1 calc R . .
C11 C 1.2124(18) 0.945(2) -0.2602(12) 0.128(9) Uani 1 1 d U . .
H11A H 1.2480 0.9714 -0.2278 0.154 Uiso 1 1 calc R . .
H11B H 1.2585 0.8921 -0.2728 0.154 Uiso 1 1 calc R . .
C12 C 1.209(2) 1.019(2) -0.3022(12) 0.127(10) Uani 1 1 d U . .
H12A H 1.2841 1.0413 -0.3093 0.190 Uiso 1 1 calc R . .
H12B H 1.1641 1.0721 -0.2900 0.190 Uiso 1 1 calc R . .
H12C H 1.1772 0.9929 -0.3351 0.190 Uiso 1 1 calc R . .
C13 C 0.4556(16) 0.7075(16) -0.1711(11) 0.094(6) Uani 1 1 d U . .
H13A H 0.4269 0.7442 -0.1406 0.112 Uiso 1 1 calc R . .
H13B H 0.4061 0.7181 -0.2021 0.112 Uiso 1 1 calc R . .
C14 C 0.4559(18) 0.6074(17) -0.1575(10) 0.104(8) Uani 1 1 d U . .
H14A H 0.3809 0.5872 -0.1491 0.156 Uiso 1 1 calc R . .
H14B H 0.5039 0.5969 -0.1264 0.156 Uiso 1 1 calc R . .
H14C H 0.4832 0.5708 -0.1879 0.156 Uiso 1 1 calc R . .
C15 C 0.3040(17) 0.0979(14) 0.4422(11) 0.099(7) Uani 1 1 d U . .
H15A H 0.2824 0.1563 0.4268 0.119 Uiso 1 1 calc R . .
C16 C 0.4066(17) 0.0880(15) 0.4662(10) 0.096(7) Uani 1 1 d U . .
H16A H 0.4534 0.1416 0.4674 0.116 Uiso 1 1 calc R . .
C17 C 0.4439(14) 0.0071(13) 0.4877(9) 0.070(5) Uani 1 1 d U . .
C18 C 0.3678(16) -0.0690(16) 0.4848(10) 0.098(6) Uani 1 1 d U . .
H18A H 0.3876 -0.1285 0.4994 0.118 Uiso 1 1 calc R . .
C19 C 0.2625(16) -0.0575(16) 0.4603(10) 0.089(6) Uani 1 1 d U . .
H19A H 0.2125 -0.1088 0.4581 0.107 Uiso 1 1 calc R . .
C20 C 0.1227(17) 0.0318(16) 0.4159(11) 0.100(7) Uani 1 1 d U . .
H20A H 0.0991 0.0985 0.4150 0.120 Uiso 1 1 calc R . .
H20B H 0.0693 -0.0041 0.4376 0.120 Uiso 1 1 calc R . .
C21 C 0.124(2) -0.007(2) 0.3593(11) 0.132(10) Uani 1 1 d U . .
H21A H 0.0502 -0.0034 0.3436 0.198 Uiso 1 1 calc R . .
H21B H 0.1478 -0.0735 0.3602 0.198 Uiso 1 1 calc R . .
H21C H 0.1756 0.0292 0.3376 0.198 Uiso 1 1 calc R . .

loop_
_atom_site_aniso_label
_atom_site_aniso_U_11
_atom_site_aniso_U_22
_atom_site_aniso_U_33
_atom_site_aniso_U_23
_atom_site_aniso_U_13
_atom_site_aniso_U_12
Pb1 0.0515(4) 0.0467(4) 0.0351(3) 0.0041(3) -0.0005(3) 0.0087(3)
Pb2 0.0621(4) 0.0752(5) 0.0481(4) 0.0203(4) -0.0050(3) 0.0102(4)
Pb3 0.0517(4) 0.0496(4) 0.0567(4) 0.0039(3) -0.0031(3) 0.0090(3)
I1 0.0766(9) 0.0743(11) 0.1176(13) -0.0260(10) -0.0063(8) -0.0045(8)
I2 0.0872(10) 0.0821(12) 0.1537(17) 0.0396(11) -0.0430(11) 0.0103(9)
I3 0.1075(12) 0.181(2) 0.0501(8) 0.0155(11) 0.0143(8) -0.0029(13)
I4 0.0587(7) 0.0630(8) 0.0516(6) 0.0216(6) 0.0008(5) 0.0158(6)
I5 0.0604(6) 0.0414(6) 0.0492(6) 0.0004(5) -0.0055(5) 0.0107(5)
I6 0.0591(6) 0.0518(7) 0.0297(5) 0.0000(5) -0.0022(4) 0.0120(5)
I7 0.0652(7) 0.0584(8) 0.0584(7) -0.0119(6) 0.0036(6) 0.0038(6)
I8 0.0703(8) 0.0828(10) 0.0404(6) 0.0053(6) 0.0060(5) 0.0051(7)
I9 0.0557(7) 0.0691(9) 0.1006(11) 0.0293(8) -0.0133(7) 0.0057(6)
N1 0.069(9) 0.132(15) 0.090(12) 0.021(10) 0.008(8) -0.003(9)
N2 0.059(7) 0.058(9) 0.089(9) -0.007(8) -0.003(7) 0.001(6)
N3 0.058(8) 0.054(8) 0.128(13) -0.017(9) 0.016(8) -0.001(6)
C1 0.114(14) 0.107(18) 0.132(18) -0.009(12) 0.072(13) -0.014(12)
C2 0.102(13) 0.092(15) 0.116(16) -0.035(11) 0.058(11) -0.007(11)
C3 0.055(7) 0.070(11) 0.045(8) -0.013(8) -0.002(6) 0.008(7)
C4 0.076(10) 0.112(15) 0.039(9) -0.013(9) -0.001(8) -0.025(10)
C5 0.075(10) 0.139(17) 0.044(10) 0.010(10) -0.020(7) -0.031(10)
C6 0.079(10) 0.070(12) 0.062(10) -0.028(10) 0.027(8) -0.015(9)
C7 0.077(9) 0.061(11) 0.038(7) -0.023(8) 0.008(7) -0.017(9)
C8 0.056(7) 0.061(10) 0.042(7) -0.014(8) 0.000(6) 0.008(7)
C9 0.115(12) 0.119(16) 0.042(8) -0.012(11) -0.002(8) -0.054(12)
C10 0.104(12) 0.112(16) 0.059(9) 0.000(11) -0.022(8) -0.046(12)
C11 0.070(12) 0.16(2) 0.15(2) 0.027(16) 0.015(12) -0.011(13)
C12 0.097(18) 0.13(2) 0.15(3) 0.013(17) 0.026(17) -0.038(16)
C13 0.063(9) 0.076(12) 0.142(18) -0.001(14) -0.003(10) -0.007(10)
C14 0.096(16) 0.100(15) 0.115(19) 0.047(16) -0.011(14) -0.020(12)
C15 0.082(11) 0.037(9) 0.18(2) -0.010(12) -0.025(12) -0.003(8)
C16 0.085(11) 0.046(9) 0.157(19) -0.002(12) -0.028(12) -0.011(9)
C17 0.057(9) 0.038(9) 0.115(15) -0.006(9) 0.016(9) -0.007(7)
C18 0.072(11) 0.065(11) 0.157(19) 0.022(13) 0.004(11) -0.016(9)
C19 0.065(9) 0.067(10) 0.136(18) 0.015(12) 0.017(10) -0.027(9)
C20 0.076(11) 0.071(13) 0.153(18) -0.044(13) -0.011(12) -0.002(10)
C21 0.096(17) 0.16(3) 0.14(2) -0.04(2) 0.001(14) -0.002(18)

loop_
_atom_type_symbol
_atom_type_description
_atom_type_scat_dispersion_real
_atom_type_scat_dispersion_imag
_atom_type_scat_source
C C 0.0033 0.0016 'International Tables Vol C Tables 4.2.6.8 and 6.1.1.4'
H H 0.0000 0.0000 'International Tables Vol C Tables 4.2.6.8 and 6.1.1.4'
N N 0.0061 0.0033 'International Tables Vol C Tables 4.2.6.8 and 6.1.1.4'
I I -0.4742 1.8119 'International Tables Vol C Tables 4.2.6.8 and 6.1.1.4'
Pb Pb -3.3944 10.1111 'International Tables Vol C Tables 4.2.6.8 and 6.1.1.4'

loop_
_geom_angle_atom_site_label_1
_geom_angle_atom_site_label_2
_geom_angle_atom_site_label_3
_geom_angle
_geom_angle_site_symmetry_1
_geom_angle_site_symmetry_3
_geom_angle_publ_flag
I8 Pb1 I7 93.52(4) . . ?
I8 Pb1 I4 89.81(4) . . ?
I7 Pb1 I4 94.07(4) . . ?
I8 Pb1 I5 92.40(4) . 3_675 ?
I7 Pb1 I5 86.16(4) . 3_675 ?
I4 Pb1 I5 177.75(3) . 3_675 ?
I8 Pb1 I5 90.57(4) . . ?
I7 Pb1 I5 168.81(4) . . ?
I4 Pb1 I5 96.36(4) . . ?
I5 Pb1 I5 83.26(4) 3_675 . ?
I8 Pb1 I6 174.63(4) . . ?
I7 Pb1 I6 86.50(3) . . ?
I4 Pb1 I6 84.83(3) . . ?
I5 Pb1 I6 92.95(3) 3_675 . ?
I5 Pb1 I6 90.39(3) . . ?
I2 Pb2 I3 95.17(6) . . ?
I2 Pb2 I9 85.45(5) . . ?
I3 Pb2 I9 93.86(5) . . ?
I2 Pb2 I8 95.00(5) . . ?
I3 Pb2 I8 86.37(5) . . ?
I9 Pb2 I8 179.48(4) . . ?
I1 Pb3 I9 94.48(5) . 1_655 ?
I1 Pb3 I7 88.69(4) . 3_775 ?
I9 Pb3 I7 92.79(4) 1_655 3_775 ?
I1 Pb3 I4 97.54(4) . . ?
I9 Pb3 I4 85.88(4) 1_655 . ?
I7 Pb3 I4 173.71(4) 3_775 . ?
I1 Pb3 I6 93.81(5) . . ?
I9 Pb3 I6 166.18(4) 1_655 . ?
I7 Pb3 I6 98.43(4) 3_775 . ?
I4 Pb3 I6 82.09(3) . . ?
I1 Pb3 I6 171.94(4) . 3_775 ?
I9 Pb3 I6 85.01(4) 1_655 3_775 ?
I7 Pb3 I6 83.30(3) 3_775 3_775 ?
I4 Pb3 I6 90.45(3) . 3_775 ?
I6 Pb3 I6 88.31(4) . 3_775 ?
Pb1 I4 Pb3 98.43(3) . . ?
Pb1 I5 Pb1 96.74(4) 3_675 . ?
Pb1 I6 Pb3 94.61(3) . . ?
Pb1 I6 Pb3 92.07(3) . 3_775 ?
Pb3 I6 Pb3 91.69(4) . 3_775 ?
Pb1 I7 Pb3 97.82(4) . 3_775 ?
Pb1 I8 Pb2 96.81(4) . . ?
Pb3 I9 Pb2 101.95(5) 1_455 . ?
C5 N1 C1 118(2) . . ?
C5 N1 C11 122(2) . . ?
C1 N1 C11 119(2) . . ?
C10 N2 C6 122.3(18) . . ?
C10 N2 C13 118.1(19) . . ?
C6 N2 C13 119.6(18) . . ?
C19 N3 C15 123(2) . . ?
C19 N3 C20 115.7(18) . . ?
C15 N3 C20 121(2) . . ?
N1 C1 C2 121(2) . . ?
N1 C1 H1A 119.5 . . ?
C2 C1 H1A 119.5 . . ?
C3 C2 C1 121(2) . . ?
C3 C2 H2A 119.4 . . ?
C1 C2 H2A 119.4 . . ?
C2 C3 C4 116.9(19) . . ?
C2 C3 C8 123.3(18) . . ?
C4 C3 C8 119.7(15) . . ?
C5 C4 C3 119.6(19) . . ?
C5 C4 H4A 120.2 . . ?
C3 C4 H4A 120.2 . . ?
N1 C5 C4 123(2) . . ?
N1 C5 H5A 118.6 . . ?
C4 C5 H5A 118.6 . . ?
N2 C6 C7 119.7(16) . . ?
N2 C6 H6A 120.2 . . ?
C7 C6 H6A 120.2 . . ?
C6 C7 C8 121.9(16) . . ?
C6 C7 H7A 119.1 . . ?
C8 C7 H7A 119.1 . . ?
C9 C8 C7 114.7(17) . . ?
C9 C8 C3 123.8(16) . . ?
C7 C8 C3 121.4(15) . . ?
C8 C9 C10 121.6(18) . . ?
C8 C9 H9A 119.2 . . ?
C10 C9 H9A 119.2 . . ?
N2 C10 C9 119.7(19) . . ?
N2 C10 H10A 120.2 . . ?
C9 C10 H10A 120.2 . . ?
C12 C11 N1 114(2) . . ?
C12 C11 H11A 108.8 . . ?
N1 C11 H11A 108.8 . . ?
C12 C11 H11B 108.8 . . ?
N1 C11 H11B 108.8 . . ?
H11A C11 H11B 107.7 . . ?
C11 C12 H12A 109.5 . . ?
C11 C12 H12B 109.5 . . ?
H12A C12 H12B 109.5 . . ?
C11 C12 H12C 109.5 . . ?
H12A C12 H12C 109.5 . . ?
H12B C12 H12C 109.5 . . ?
C14 C13 N2 111.3(18) . . ?
C14 C13 H13A 109.4 . . ?
N2 C13 H13A 109.4 . . ?
C14 C13 H13B 109.4 . . ?
N2 C13 H13B 109.4 . . ?
H13A C13 H13B 108.0 . . ?
C13 C14 H14A 109.5 . . ?
C13 C14 H14B 109.5 . . ?
H14A C14 H14B 109.5 . . ?
C13 C14 H14C 109.5 . . ?
H14A C14 H14C 109.5 . . ?
H14B C14 H14C 109.5 . . ?
N3 C15 C16 119(2) . . ?
N3 C15 H15A 120.5 . . ?
C16 C15 H15A 120.5 . . ?
C17 C16 C15 124(2) . . ?
C17 C16 H16A 118.0 . . ?
C15 C16 H16A 118.0 . . ?
C16 C17 C18 114.2(19) . . ?
C16 C17 C17 125(2) . 3_656 ?
C18 C17 C17 120(2) . 3_656 ?
C17 C18 C19 121(2) . . ?
C17 C18 H18A 119.5 . . ?
C19 C18 H18A 119.5 . . ?
N3 C19 C18 119(2) . . ?
N3 C19 H19A 120.7 . . ?
C18 C19 H19A 120.7 . . ?
N3 C20 C21 110.3(19) . . ?
N3 C20 H20A 109.6 . . ?
C21 C20 H20A 109.6 . . ?
N3 C20 H20B 109.6 . . ?
C21 C20 H20B 109.6 . . ?
H20A C20 H20B 108.1 . . ?
C20 C21 H21A 109.5 . . ?
C20 C21 H21B 109.5 . . ?
H21A C21 H21B 109.5 . . ?
C20 C21 H21C 109.5 . . ?
H21A C21 H21C 109.5 . . ?
H21B C21 H21C 109.5 . . ?

loop_
_geom_bond_atom_site_label_1
_geom_bond_atom_site_label_2
_geom_bond_distance
_geom_bond_site_symmetry_2
_geom_bond_publ_flag
Pb1 I8 3.1406(15) . ?
Pb1 I7 3.1783(15) . ?
Pb1 I4 3.2009(13) . ?
Pb1 I5 3.2625(13) 3_675 ?
Pb1 I5 3.2991(14) . ?
Pb1 I6 3.3076(15) . ?
Pb2 I2 2.9988(17) . ?
Pb2 I3 3.0031(18) . ?
Pb2 I9 3.2781(17) . ?
Pb2 I8 3.2816(17) . ?
Pb3 I1 3.0096(17) . ?
Pb3 I9 3.1097(15) 1_655 ?
Pb3 I7 3.2561(16) 3_775 ?
Pb3 I4 3.2980(16) . ?
Pb3 I6 3.3879(13) . ?
Pb3 I6 3.4295(15) 3_775 ?
I5 Pb1 3.2625(13) 3_675 ?
I6 Pb3 3.4295(15) 3_775 ?
I7 Pb3 3.2561(16) 3_775 ?
I9 Pb3 3.1097(15) 1_455 ?
N1 C5 1.29(2) . ?
N1 C1 1.35(3) . ?
N1 C11 1.49(3) . ?
N2 C10 1.29(2) . ?
N2 C6 1.31(2) . ?
N2 C13 1.48(2) . ?
N3 C19 1.29(2) . ?
N3 C15 1.31(2) . ?
N3 C20 1.50(2) . ?
C1 C2 1.35(3) . ?
C1 H1A 0.9400 . ?
C2 C3 1.35(2) . ?
C2 H2A 0.9400 . ?
C3 C4 1.38(2) . ?
C3 C8 1.48(2) . ?
C4 C5 1.36(2) . ?
C4 H4A 0.9400 . ?
C5 H5A 0.9400 . ?
C6 C7 1.39(2) . ?
C6 H6A 0.9400 . ?
C7 C8 1.39(2) . ?
C7 H7A 0.9400 . ?
C8 C9 1.37(2) . ?
C9 C10 1.41(3) . ?
C9 H9A 0.9400 . ?
C10 H10A 0.9400 . ?
C11 C12 1.47(3) . ?
C11 H11A 0.9800 . ?
C11 H11B 0.9800 . ?
C12 H12A 0.9700 . ?
C12 H12B 0.9700 . ?
C12 H12C 0.9700 . ?
C13 C14 1.45(3) . ?
C13 H13A 0.9800 . ?
C13 H13B 0.9800 . ?
C14 H14A 0.9700 . ?
C14 H14B 0.9700 . ?
C14 H14C 0.9700 . ?
C15 C16 1.37(3) . ?
C15 H15A 0.9400 . ?
C16 C17 1.33(3) . ?
C16 H16A 0.9400 . ?
C17 C18 1.41(2) . ?
C17 C17 1.49(4) 3_656 ?
C18 C19 1.41(3) . ?
C18 H18A 0.9400 . ?
C19 H19A 0.9400 . ?
C20 C21 1.51(3) . ?
C20 H20A 0.9800 . ?
C20 H20B 0.9800 . ?
C21 H21A 0.9700 . ?
C21 H21B 0.9700 . ?
C21 H21C 0.9700 . ?
